data_2015979
loop_
_publ_author_name
'Calvet, G\'eraldine'
'Blanchard, Nicolas'
'Kouklovsky, Cyrille'
'Guillot, R\'egis'

_publ_section_title
;
 2,2-Dimethyl-5-nitroso-1,3-dioxan-5-yl benzoate,
 2,2-dimethyl-5-nitroso-1,3-dioxan-5-yl 4-chlorobenzoate and
 5-nitroso-1,3-dioxan-5-yl 4-chlorobenzoate
;
_journal_coeditor_code GA3047
_journal_issue 6
_journal_name_full 'Acta Crystallographica Section C'
_journal_page_first o365
_journal_page_last o368
_journal_paper_doi 10.1107/S0108270107021804
_journal_volume 63
_journal_year 2007
_chemical_formula_iupac 'C13 H15 N O5'
_chemical_formula_moiety 'C13 H15 N O5'
_chemical_formula_sum 'C13 H15 N O5'
_chemical_formula_weight 265.26
_chemical_name_systematic
;
2,2-Dimethyl-5-nitroso-1,3-dioxan-5-yl benzoate
;
_space_group_IT_number 14
_symmetry_cell_setting monoclinic
_symmetry_space_group_name_Hall '-P 2yn'
_symmetry_space_group_name_H-M 'P 1 21/n 1'
_atom_sites_solution_hydrogens geom
_atom_sites_solution_primary direct
_atom_sites_solution_secondary difmap
_audit_creation_method SHELXL-97
_cell_angle_alpha 90.00
_cell_angle_beta 100.495(2)
_cell_angle_gamma 90.00
_cell_formula_units_Z 4
_cell_length_a 6.2809(5)
_cell_length_b 21.9393(19)
_cell_length_c 9.6452(9)
_cell_measurement_reflns_used 6252
_cell_measurement_temperature 273(2)
_cell_measurement_theta_max 29.38
_cell_measurement_theta_min 2.34
_cell_volume 1306.9(2)
_computing_cell_refinement SMART
_computing_data_collection 'SMART (Bruker, 2001)'
_computing_data_reduction 'SAINT  (Bruker, 2001)'
_computing_molecular_graphics 'ORTEP-3.2 (Brueggemann & Schmid, 1990)'
_computing_publication_material SHELXTL
_computing_structure_refinement SHELXTL
_computing_structure_solution 'SHELXTL (Bruker, 2001)'
_diffrn_ambient_temperature 273(2)
_diffrn_measured_fraction_theta_full 0.999
_diffrn_measured_fraction_theta_max 0.896
_diffrn_measurement_device_type 'Bruker SMART APEX II area-detector'
_diffrn_measurement_method 'phi and omega scans'
_diffrn_radiation_monochromator graphite
_diffrn_radiation_type MoK\a
_diffrn_radiation_wavelength 0.71073
_diffrn_reflns_av_R_equivalents 0.0223
_diffrn_reflns_av_sigmaI/netI 0.0134
_diffrn_reflns_limit_h_max 7
_diffrn_reflns_limit_h_min -8
_diffrn_reflns_limit_k_max 30
_diffrn_reflns_limit_k_min -30
_diffrn_reflns_limit_l_max 13
_diffrn_reflns_limit_l_min -13
_diffrn_reflns_number 21059
_diffrn_reflns_theta_full 25.00
_diffrn_reflns_theta_max 29.96
_diffrn_reflns_theta_min 1.86
_diffrn_standards_decay_% 0
_diffrn_standards_interval_count 0
_diffrn_standards_interval_time 0
_diffrn_standards_number 0
_exptl_absorpt_coefficient_mu 0.104
_exptl_absorpt_correction_T_max 0.99
_exptl_absorpt_correction_T_min 0.98
_exptl_absorpt_correction_type psi-scan
_exptl_absorpt_process_details '(SADABS; Bruker, 2000)'
_exptl_crystal_colour blue
_exptl_crystal_density_diffrn 1.348
_exptl_crystal_density_method 'not measured'
_exptl_crystal_description plate
_exptl_crystal_F_000 560
_exptl_crystal_size_max 0.32
_exptl_crystal_size_mid 0.24
_exptl_crystal_size_min 0.09
_refine_diff_density_max 0.598
_refine_diff_density_min -0.405
_refine_ls_extinction_coef 0.069(6)
_refine_ls_extinction_expression Fc^*^=kFc[1+0.001xFc^2^\l^3^/sin(2\q)]^-1/4^
_refine_ls_extinction_method SHELXL97
_refine_ls_goodness_of_fit_ref 1.116
_refine_ls_hydrogen_treatment constr
_refine_ls_matrix_type full
_refine_ls_number_parameters 173
_refine_ls_number_reflns 3401
_refine_ls_number_restraints 0
_refine_ls_restrained_S_all 1.116
_refine_ls_R_factor_all 0.0602
_refine_ls_R_factor_gt 0.0498
_refine_ls_shift/su_max 0.006
_refine_ls_shift/su_mean 0.001
_refine_ls_structure_factor_coef Fsqd
_refine_ls_weighting_details 'calc w=1/[\s^2^(Fo^2^)+(0.0696P)^2^+0.3535P] where P=(Fo^2^+2Fc^2^)/3'
_refine_ls_weighting_scheme calc
_refine_ls_wR_factor_gt 0.1335
_refine_ls_wR_factor_ref 0.1499
_reflns_number_gt 2914
_reflns_number_total 3401
_reflns_threshold_expression >2sigma(I)
_cod_data_source_file ga3047.cif
_cod_data_source_block I
_cod_original_sg_symbol_H-M 'P 21/n'
_cod_database_code 2015979
_cod_database_fobs_code 2015979

loop_
_symmetry_equiv_pos_as_xyz
'x, y, z'
'-x+1/2, y+1/2, -z+1/2'
'-x, -y, -z'
'x-1/2, -y-1/2, z-1/2'

loop_
_atom_site_type_symbol
_atom_site_label
_atom_site_fract_x
_atom_site_fract_y
_atom_site_fract_z
_atom_site_U_iso_or_equiv
_atom_site_adp_type
_atom_site_calc_flag
_atom_site_refinement_flags
_atom_site_occupancy
C C1 0.2925(2) 1.07653(6) 0.20850(13) 0.0340(3) Uani d . 1
C C5 0.1356(3) 1.12731(7) 0.22207(17) 0.0476(4) Uani d . 1
H H5B 0.0849 1.1451 0.1311 0.071 Uiso calc R 1
H H5C 0.2072 1.1579 0.2850 0.071 Uiso calc R 1
H H5A 0.0149 1.1113 0.2588 0.071 Uiso calc R 1
C C6 0.4895(3) 1.09770(8) 0.15200(18) 0.0516(4) Uani d . 1
H H6A 0.4441 1.1173 0.0624 0.077 Uiso calc R 1
H H6B 0.5789 1.0632 0.1407 0.077 Uiso calc R 1
H H6C 0.5703 1.1260 0.2170 0.077 Uiso calc R 1
O O2 0.17344(16) 1.03261(4) 0.11452(9) 0.0381(3) Uani d . 1
C C2 0.2499(2) 0.97268(6) 0.14143(13) 0.0354(3) Uani d . 1
H H2A 0.4054 0.9713 0.1462 0.042 Uiso calc R 1
H H2B 0.1824 0.9457 0.0665 0.042 Uiso calc R 1
C C3 0.1930(2) 0.95257(6) 0.28258(13) 0.0316(3) Uani d . 1
C C4 0.2268(2) 1.00621(6) 0.38470(13) 0.0343(3) Uani d . 1
H H4A 0.0895 1.0262 0.3862 0.041 Uiso calc R 1
H H4B 0.2843 0.9918 0.4792 0.041 Uiso calc R 1
O O1 0.37409(15) 1.04821(4) 0.34089(9) 0.0345(2) Uani d . 1
N N1 -0.0348(2) 0.92740(7) 0.24786(15) 0.0481(3) Uani d . 1
O O3 -0.17159(19) 0.96490(7) 0.24833(18) 0.0678(4) Uani d . 1
O O4 0.32776(16) 0.90072(4) 0.32507(10) 0.0369(2) Uani d . 1
C C7 0.2854(2) 0.86946(6) 0.43828(14) 0.0369(3) Uani d . 1
O O5 0.14166(19) 0.88311(5) 0.49898(13) 0.0514(3) Uani d . 1
C C8 0.4347(2) 0.81704(6) 0.47515(14) 0.0370(3) Uani d . 1
C C9 0.3865(3) 0.77541(7) 0.57403(16) 0.0454(3) Uani d . 1
H H9 0.2622 0.7803 0.6126 0.054 Uiso calc R 1
C C10 0.5242(3) 0.72675(7) 0.61472(18) 0.0545(4) Uani d . 1
H H10 0.4920 0.6988 0.6804 0.065 Uiso calc R 1
C C11 0.7080(3) 0.71970(8) 0.55824(18) 0.0555(4) Uani d . 1
H H11 0.8006 0.6871 0.5866 0.067 Uiso calc R 1
C C12 0.7569(3) 0.76063(8) 0.45946(19) 0.0521(4) Uani d . 1
H H12 0.8814 0.7555 0.4213 0.063 Uiso calc R 1
C C13 0.6197(3) 0.80945(7) 0.41742(16) 0.0442(3) Uani d . 1
H H13 0.6516 0.8370 0.3508 0.053 Uiso calc R 1

loop_
_atom_site_aniso_label
_atom_site_aniso_U_11
_atom_site_aniso_U_22
_atom_site_aniso_U_33
_atom_site_aniso_U_12
_atom_site_aniso_U_13
_atom_site_aniso_U_23
C1 0.0361(6) 0.0354(6) 0.0289(6) -0.0012(5) 0.0021(5) 0.0015(4)
C5 0.0523(9) 0.0421(8) 0.0465(8) 0.0102(6) 0.0046(6) 0.0021(6)
C6 0.0541(9) 0.0571(9) 0.0467(8) -0.0117(7) 0.0173(7) 0.0032(7)
O2 0.0433(5) 0.0386(5) 0.0278(4) 0.0019(4) -0.0058(4) 0.0014(3)
C2 0.0409(7) 0.0370(6) 0.0266(5) 0.0028(5) 0.0022(5) -0.0023(5)
C3 0.0298(6) 0.0322(6) 0.0315(6) 0.0023(5) 0.0022(4) 0.0010(4)
C4 0.0382(7) 0.0370(6) 0.0277(6) -0.0009(5) 0.0063(5) -0.0010(5)
O1 0.0338(5) 0.0392(5) 0.0278(4) -0.0040(4) -0.0012(3) 0.0009(3)
N1 0.0347(6) 0.0539(8) 0.0530(8) -0.0038(5) 0.0009(5) 0.0006(6)
O3 0.0345(6) 0.0734(9) 0.0918(11) 0.0062(6) 0.0017(6) 0.0021(7)
O4 0.0380(5) 0.0362(5) 0.0372(5) 0.0073(4) 0.0090(4) 0.0061(4)
C7 0.0371(7) 0.0361(6) 0.0372(6) -0.0018(5) 0.0062(5) 0.0036(5)
O5 0.0490(6) 0.0537(6) 0.0566(7) 0.0071(5) 0.0233(5) 0.0114(5)
C8 0.0412(7) 0.0333(6) 0.0348(6) -0.0009(5) 0.0022(5) 0.0011(5)
C9 0.0553(9) 0.0382(7) 0.0420(7) -0.0041(6) 0.0072(6) 0.0039(6)
C10 0.0774(12) 0.0369(7) 0.0466(8) 0.0007(8) 0.0041(8) 0.0075(6)
C11 0.0704(11) 0.0383(7) 0.0523(9) 0.0130(7) -0.0036(8) -0.0008(6)
C12 0.0510(9) 0.0496(9) 0.0543(9) 0.0122(7) 0.0056(7) -0.0036(7)
C13 0.0452(8) 0.0429(7) 0.0445(7) 0.0043(6) 0.0081(6) 0.0045(6)

loop_
_atom_type_symbol
_atom_type_description
_atom_type_scat_dispersion_real
_atom_type_scat_dispersion_imag
_atom_type_scat_source
C C 0.0033 0.0016 'International Tables Vol C Tables 4.2.6.8 and 6.1.1.4'
H H 0.0000 0.0000 'International Tables Vol C Tables 4.2.6.8 and 6.1.1.4'
N N 0.0061 0.0033 'International Tables Vol C Tables 4.2.6.8 and 6.1.1.4'
O O 0.0106 0.0060 'International Tables Vol C Tables 4.2.6.8 and 6.1.1.4'

loop_
_geom_angle_atom_site_label_1
_geom_angle_atom_site_label_2
_geom_angle_atom_site_label_3
_geom_angle
O1 C1 O2 109.47(10)
O1 C1 C5 112.17(11)
O2 C1 C5 106.09(11)
O1 C1 C6 105.76(11)
O2 C1 C6 110.15(12)
C5 C1 C6 113.22(13)
C4 O1 C1 113.58(9)
C2 O2 C1 112.92(9)
C1 C5 H5B 109.5
C1 C5 H5C 109.5
H5B C5 H5C 109.5
C1 C5 H5A 109.5
H5B C5 H5A 109.5
H5C C5 H5A 109.5
C1 C6 H6A 109.5
C1 C6 H6B 109.5
H6A C6 H6B 109.5
C1 C6 H6C 109.5
H6A C6 H6C 109.5
H6B C6 H6C 109.5
O2 C2 C3 107.79(10)
O2 C2 H2A 110.1
C3 C2 H2A 110.1
O2 C2 H2B 110.1
C3 C2 H2B 110.1
H2A C2 H2B 108.5
O4 C3 N1 105.02(10)
O4 C3 C4 115.01(10)
N1 C3 C4 116.07(11)
O4 C3 C2 105.15(10)
N1 C3 C2 105.80(11)
C4 C3 C2 108.89(10)
O1 C4 C3 109.24(10)
O1 C4 H4A 109.8
C3 C4 H4A 109.8
O1 C4 H4B 109.8
C3 C4 H4B 109.8
H4A C4 H4B 108.3
O3 N1 C3 113.65(13)
C7 O4 C3 116.08(10)
O5 C7 O4 122.81(13)
O5 C7 C8 125.07(13)
O4 C7 C8 112.12(11)
C13 C8 C9 119.91(14)
C13 C8 C7 122.35(12)
C9 C8 C7 117.72(13)
C10 C9 C8 119.79(16)
C10 C9 H9 120.1
C8 C9 H9 120.1
C11 C10 C9 120.10(16)
C11 C10 H10 119.9
C9 C10 H10 119.9
C10 C11 C12 120.56(15)
C10 C11 H11 119.7
C12 C11 H11 119.7
C11 C12 C13 119.86(17)
C11 C12 H12 120.1
C13 C12 H12 120.1
C8 C13 C12 119.76(15)
C8 C13 H13 120.1
C12 C13 H13 120.1

loop_
_geom_bond_atom_site_label_1
_geom_bond_atom_site_label_2
_geom_bond_distance
_geom_bond_publ_flag
C1 O1 1.4286(15) y
C1 O2 1.4360(15) y
C1 C5 1.509(2) y
C1 C6 1.513(2) y
O1 C4 1.4232(16) y
O2 C2 1.4076(16) y
C5 H5B 0.9600 ?
C5 H5C 0.9600 ?
C5 H5A 0.9600 ?
C6 H6A 0.9600 ?
C6 H6B 0.9600 ?
C6 H6C 0.9600 ?
C2 C3 1.5340(18) ?
C2 H2A 0.9700 ?
C2 H2B 0.9700 ?
C3 O4 1.4324(15) ?
C3 N1 1.5132(18) ?
C3 C4 1.5246(18) ?
C4 H4A 0.9700 ?
C4 H4B 0.9700 ?
N1 O3 1.1901(19) y
O4 C7 1.3563(16) ?
C7 O5 1.2001(18) y
C7 C8 1.4854(19) ?
C8 C13 1.387(2) ?
C8 C9 1.393(2) ?
C9 C10 1.385(2) ?
C9 H9 0.9300 ?
C10 C11 1.372(3) ?
C10 H10 0.9300 ?
C11 C12 1.384(3) ?
C11 H11 0.9300 ?
C12 C13 1.388(2) ?
C12 H12 0.9300 ?
C13 H13 0.9300 ?
N1 O5 2.6573(19) y

loop_
_geom_hbond_atom_site_label_D
_geom_hbond_atom_site_label_H
_geom_hbond_atom_site_label_A
_geom_hbond_site_symmetry_A
_geom_hbond_distance_DH
_geom_hbond_distance_HA
_geom_hbond_distance_DA
_geom_hbond_angle_DHA
_geom_hbond_publ_flag
C4 H4A O3 . 0.9700 2.3400 2.7593(19) 105.00 y
C4 H4B O5 . 0.9700 2.5700 3.0016(17) 107.00 y
C5 H5C Cg 2_545 0.9700 2.6939(18) 3.6482(18) 172.64 y

loop_
_geom_torsion_atom_site_label_1
_geom_torsion_atom_site_label_2
_geom_torsion_atom_site_label_3
_geom_torsion_atom_site_label_4
_geom_torsion
_geom_torsion_publ_flag
O2 C1 O1 C4 -38.94(14) ?
C5 C1 O1 C4 78.54(14) ?
C6 C1 O1 C4 -157.59(12) ?
O1 C1 O2 C2 -29.53(15) ?
C5 C1 O2 C2 -150.76(12) ?
C6 C1 O2 C2 86.36(14) ?
C1 O2 C2 C3 69.48(14) ?
O2 C2 C3 O4 -162.94(10) ?
O2 C2 C3 N1 86.22(13) ?
O2 C2 C3 C4 -39.20(14) ?
C1 O1 C4 C3 65.51(13) ?
O4 C3 C4 O1 95.20(12) ?
N1 C3 C4 O1 -141.66(11) ?
C2 C3 C4 O1 -22.46(14) ?
O4 C3 N1 O3 160.35(14) y
C4 C3 N1 O3 32.14(19) ?
C2 C3 N1 O3 -88.73(16) ?
N1 C3 O4 C7 -59.79(14) ?
C4 C3 O4 C7 69.06(15) ?
C2 C3 O4 C7 -171.18(11) ?
C3 O4 C7 O5 1.3(2) ?
C3 O4 C7 C8 -179.37(10) ?
O5 C7 C8 C13 -168.74(15) ?
O4 C7 C8 C13 11.97(19) ?
O5 C7 C8 C9 9.7(2) ?
O4 C7 C8 C9 -169.60(12) ?
C13 C8 C9 C10 0.3(2) ?
C7 C8 C9 C10 -178.18(14) ?
C8 C9 C10 C11 0.3(2) ?
C9 C10 C11 C12 -0.6(3) ?
C10 C11 C12 C13 0.3(3) ?
C9 C8 C13 C12 -0.6(2) ?
C7 C8 C13 C12 177.85(14) ?
C11 C12 C13 C8 0.3(3) ?

loop_
_cod_related_entry_id
_cod_related_entry_database
_cod_related_entry_code
1 ChemSpider 21133187
